data_4076868
loop_
_publ_author_name
'Burrows, Andrew D.'
'Carr, Nicholas'
'Green, Michael'
'Lynam, Jason M.'
'Mahon, Mary F.'
'Murray, Martin'
'Kiran, Boggavarapu'
'Nguyen, Minh T.'
'Jones, Cameron'

_publ_section_title
;
 Synthesis, Reactivity, and Theoretical Studies of the \h2(4e)-Bonded
 Phosphaalkyne Complex [CpMo{P(OMe)3}2{\h2(4e)-P&#x22EE;CBut}][B(C6F5)4]
 and the Molybdenum-Mediated Cyclocotrimerization of Alkyne and
 Phosphaalkyne Ligands
;
_journal_issue 15
_journal_name_full Organometallics
_journal_page_first 3076
_journal_paper_doi 10.1021/om020169g
_journal_volume 21
_journal_year 2002
_chemical_formula_sum 'C36.7 H33 F6 Mo O P3'
_chemical_formula_weight 792.88
_chemical_name_systematic
;
 ?
;
_space_group_IT_number 14
_symmetry_cell_setting monoclinic
_symmetry_space_group_name_Hall '-P 2ybc'
_symmetry_space_group_name_H-M 'P 1 21/c 1'
_atom_sites_solution_hydrogens geom
_atom_sites_solution_primary direct
_atom_sites_solution_secondary difmap
_audit_creation_method SHELXL-97
_cell_angle_alpha 90.00
_cell_angle_beta 104.41(2)
_cell_angle_gamma 90.00
_cell_formula_units_Z 4
_cell_length_a 13.526(3)
_cell_length_b 11.326(3)
_cell_length_c 23.276(5)
_cell_measurement_reflns_used 25
_cell_measurement_temperature 293(2)
_cell_measurement_theta_max 18
_cell_measurement_theta_min 12
_cell_volume 3453.6(14)
_computing_molecular_graphics 'ORTEX (P.McArdle, 1995)'
_computing_publication_material 'SHELXL-97/2 (Sheldrick,1997)'
_computing_structure_refinement 'SHELXL-97 (Sheldrick, 1997)'
_computing_structure_solution 'SHELXS-97 (Sheldrick, 1990)'
_diffrn_ambient_temperature 293(2)
_diffrn_measured_fraction_theta_full 0.997
_diffrn_measured_fraction_theta_max 0.997
_diffrn_measurement_device_type 'Enraf Nonius CAD4 diffractometer '
_diffrn_measurement_method 'scintillation counter'
_diffrn_radiation_monochromator graphite
_diffrn_radiation_source 'fine-focus sealed tube'
_diffrn_radiation_wavelength 0.70930
_diffrn_reflns_av_R_equivalents 0.0000
_diffrn_reflns_av_sigmaI/netI 0.0752
_diffrn_reflns_limit_h_max 13
_diffrn_reflns_limit_h_min -14
_diffrn_reflns_limit_k_max 11
_diffrn_reflns_limit_k_min 0
_diffrn_reflns_limit_l_max 24
_diffrn_reflns_limit_l_min 0
_diffrn_reflns_number 4249
_diffrn_reflns_theta_full 21.99
_diffrn_reflns_theta_max 21.99
_diffrn_reflns_theta_min 2.01
_exptl_absorpt_coefficient_mu 0.581
_exptl_absorpt_correction_T_max 1.00
_exptl_absorpt_correction_T_min 0.62
_exptl_absorpt_correction_type DIFABS
_exptl_crystal_density_diffrn 1.525
_exptl_crystal_density_method 'not measured'
_exptl_crystal_description Block
_exptl_crystal_F_000 1609
_exptl_crystal_size_max 0.20
_exptl_crystal_size_mid 0.20
_exptl_crystal_size_min 0.24
_refine_diff_density_max 0.573
_refine_diff_density_min -0.502
_refine_diff_density_rms 0.099
_refine_ls_extinction_method none
_refine_ls_goodness_of_fit_ref 0.972
_refine_ls_hydrogen_treatment constr
_refine_ls_matrix_type full
_refine_ls_number_parameters 439
_refine_ls_number_reflns 4249
_refine_ls_number_restraints 0
_refine_ls_restrained_S_all 0.972
_refine_ls_R_factor_all 0.1105
_refine_ls_R_factor_gt 0.0511
_refine_ls_shift/su_max 0.011
_refine_ls_shift/su_mean 0.000
_refine_ls_structure_factor_coef Fsqd
_refine_ls_weighting_details 'calc w=1/[\s^2^(Fo^2^)+(0.0789P)^2^+15.4362P] where P=(Fo^2^+2Fc^2^)/3'
_refine_ls_weighting_scheme calc
_refine_ls_wR_factor_gt 0.1251
_refine_ls_wR_factor_ref 0.1524
_reflns_number_gt 2728
_reflns_number_total 4249
_reflns_threshold_expression >2sigma(I)
_cod_data_source_file om020169g.cif
_cod_data_source_block xray
_cod_depositor_comments
;
The following automatic conversions were performed:
'_atom_site_symetry_multiplicity' tag replaced with
'_atom_site_symmetry_multiplicity'.

Automatic conversion script
Id: cif_correct_tags 1440 2010-10-19 06:21:57Z saulius 

The following automatic conversions were performed:

'_symmetry_cell_setting' value 'Monoclinic' changed to 'monoclinic'
according to /home/saulius/struct/CIF-dictionaries/cif_core.dic
dictionary named 'cif_core.dic' version 2.4.1 from 2010-06-29.

Automatic conversion script
Id: cif_fix_values 1715 2011-07-08 13:25:40Z adriana 
;
_cod_original_sg_symbol_H-M P21/c
_cod_original_formula_sum 'C36.70 H33 F6 Mo O P3'
_cod_database_code 4076868

loop_
_symmetry_equiv_pos_as_xyz
'x, y, z'
'-x, y+1/2, -z+1/2'
'-x, -y, -z'
'x, -y-1/2, z-1/2'

loop_
_atom_site_label
_atom_site_type_symbol
_atom_site_fract_x
_atom_site_fract_y
_atom_site_fract_z
_atom_site_U_iso_or_equiv
_atom_site_adp_type
_atom_site_occupancy
_atom_site_symmetry_multiplicity
_atom_site_calc_flag
_atom_site_refinement_flags
Mo1 Mo 0.26069(5) 0.24581(6) 0.38159(3) 0.0314(2) Uani 1 1 d .
F1 F 0.4081(7) -0.0753(6) 0.4849(5) 0.158(4) Uani 1 1 d .
F2 F 0.2691(5) -0.1451(7) 0.5129(3) 0.120(3) Uani 1 1 d .
F3 F 0.4221(4) -0.2299(8) 0.5411(3) 0.106(3) Uani 1 1 d .
F4 F 0.2947(4) -0.3188(5) 0.4747(3) 0.0737(18) Uani 1 1 d .
F5 F 0.4261(4) -0.2442(5) 0.4455(2) 0.0684(16) Uani 1 1 d .
F6 F 0.2755(6) -0.1594(8) 0.4192(3) 0.126(3) Uani 1 1 d .
P1 P 0.18992(14) 0.34136(16) 0.27827(9) 0.0252(5) Uani 1 1 d .
P2 P 0.17347(15) 0.08963(17) 0.30444(9) 0.0314(5) Uani 1 1 d .
P3 P 0.3480(2) -0.1953(2) 0.47888(11) 0.0489(7) Uani 1 1 d .
O1 O 0.4444(5) 0.1062(6) 0.3523(3) 0.0627(19) Uani 1 1 d .
C1 C 0.2551(8) 0.3603(9) 0.4650(4) 0.057(3) Uani 1 1 d .
H1 H 0.2449 0.4415 0.4613 0.069 Uiso 1 1 calc R
C2 C 0.1780(8) 0.2748(9) 0.4588(4) 0.060(3) Uani 1 1 d .
H2 H 0.1082 0.2889 0.4503 0.073 Uiso 1 1 calc R
C3 C 0.2260(8) 0.1637(9) 0.4678(4) 0.056(3) Uani 1 1 d .
H3 H 0.1933 0.0912 0.4663 0.067 Uiso 1 1 calc R
C4 C 0.3328(8) 0.1814(9) 0.4795(4) 0.052(3) Uani 1 1 d .
H4 H 0.3826 0.1230 0.4870 0.063 Uiso 1 1 calc R
C5 C 0.3494(8) 0.3033(9) 0.4775(4) 0.054(3) Uani 1 1 d .
H5 H 0.4127 0.3399 0.4835 0.064 Uiso 1 1 calc R
C6 C 0.1221(5) 0.2317(6) 0.3125(3) 0.0298(18) Uani 1 1 d .
C7 C 0.0085(5) 0.2552(7) 0.3094(4) 0.041(2) Uani 1 1 d .
C8 C -0.0072(6) 0.3799(8) 0.3323(4) 0.052(2) Uani 1 1 d .
H8A H 0.0319 0.3878 0.3726 0.078 Uiso 1 1 calc R
H8B H -0.0782 0.3918 0.3303 0.078 Uiso 1 1 calc R
H8C H 0.0151 0.4378 0.3081 0.078 Uiso 1 1 calc R
C9 C -0.0316(7) 0.1620(9) 0.3446(5) 0.069(3) Uani 1 1 d .
H9A H -0.0987 0.1838 0.3476 0.103 Uiso 1 1 calc R
H9B H 0.0131 0.1562 0.3836 0.103 Uiso 1 1 calc R
H9C H -0.0346 0.0872 0.3249 0.103 Uiso 1 1 calc R
C10 C -0.0504(6) 0.2500(8) 0.2437(4) 0.052(2) Uani 1 1 d .
H10A H -0.0265 0.3114 0.2222 0.079 Uiso 1 1 calc R
H10B H -0.1219 0.2607 0.2406 0.079 Uiso 1 1 calc R
H10C H -0.0394 0.1746 0.2275 0.079 Uiso 1 1 calc R
C11 C 0.2419(5) 0.2401(7) 0.2311(3) 0.0254(16) Uani 1 1 d .
C12 C 0.2345(5) 0.1240(6) 0.2430(3) 0.0258(17) Uani 1 1 d .
C13 C 0.2884(5) 0.2966(6) 0.1874(3) 0.0278(18) Uani 1 1 d .
C14 C 0.3846(6) 0.2663(7) 0.1819(3) 0.0338(18) Uani 1 1 d .
H14 H 0.4193 0.2037 0.2039 0.041 Uiso 1 1 calc R
C15 C 0.4298(7) 0.3280(9) 0.1439(4) 0.053(3) Uani 1 1 d .
H15 H 0.4946 0.3074 0.1405 0.064 Uiso 1 1 calc R
C16 C 0.3777(10) 0.4208(9) 0.1110(4) 0.063(3) Uani 1 1 d .
H16 H 0.4082 0.4625 0.0856 0.076 Uiso 1 1 calc R
C17 C 0.2805(8) 0.4526(8) 0.1152(4) 0.054(3) Uani 1 1 d .
H17 H 0.2457 0.5147 0.0929 0.065 Uiso 1 1 calc R
C18 C 0.2374(7) 0.3901(7) 0.1530(3) 0.040(2) Uani 1 1 d .
H18 H 0.1722 0.4102 0.1559 0.048 Uiso 1 1 calc R
C19 C 0.2639(5) 0.0222(6) 0.2112(3) 0.0243(17) Uani 1 1 d .
C20 C 0.3020(5) -0.0795(6) 0.2411(4) 0.0338(19) Uani 1 1 d .
H20 H 0.3113 -0.0832 0.2821 0.041 Uiso 1 1 calc R
C21 C 0.3266(6) -0.1764(7) 0.2112(4) 0.040(2) Uani 1 1 d .
H21 H 0.3522 -0.2444 0.2320 0.048 Uiso 1 1 calc R
C22 C 0.3134(6) -0.1727(7) 0.1506(4) 0.042(2) Uani 1 1 d .
H22 H 0.3311 -0.2374 0.1306 0.051 Uiso 1 1 calc R
C23 C 0.2735(6) -0.0717(7) 0.1193(4) 0.040(2) Uani 1 1 d .
H23 H 0.2627 -0.0690 0.0782 0.048 Uiso 1 1 calc R
C24 C 0.2499(6) 0.0250(7) 0.1500(4) 0.0346(19) Uani 1 1 d .
H24 H 0.2242 0.0931 0.1293 0.042 Uiso 1 1 calc R
C25 C 0.3763(7) 0.1533(8) 0.3644(4) 0.047(2) Uani 1 1 d .
C26 C 0.3015(5) 0.3785(6) 0.3447(3) 0.0282(18) Uani 1 1 d .
C27 C 0.3653(5) 0.4870(6) 0.3425(3) 0.0322(18) Uani 1 1 d .
C28 C 0.4478(6) 0.4992(8) 0.4008(4) 0.045(2) Uani 1 1 d .
H28A H 0.4884 0.5679 0.3991 0.068 Uiso 1 1 calc R
H28B H 0.4905 0.4303 0.4067 0.068 Uiso 1 1 calc R
H28C H 0.4159 0.5069 0.4332 0.068 Uiso 1 1 calc R
C29 C 0.4180(6) 0.4767(8) 0.2911(4) 0.049(2) Uani 1 1 d .
H29A H 0.3672 0.4713 0.2542 0.073 Uiso 1 1 calc R
H29B H 0.4600 0.4072 0.2965 0.073 Uiso 1 1 calc R
H29C H 0.4597 0.5451 0.2907 0.073 Uiso 1 1 calc R
C30 C 0.2949(6) 0.5952(7) 0.3326(4) 0.044(2) Uani 1 1 d .
H30A H 0.2565 0.5967 0.3622 0.066 Uiso 1 1 calc R
H30B H 0.2488 0.5909 0.2940 0.066 Uiso 1 1 calc R
H30C H 0.3352 0.6657 0.3356 0.066 Uiso 1 1 calc R
C31 C -0.002(3) 0.375(4) 0.0391(17) 0.065(10) Uani 1 1 d .
C32 C -0.0146(16) 0.135(2) 0.058(2) 0.26(3) Uani 1 1 d .
C33 C -0.0313(9) 0.0669(12) 0.0155(5) 0.060(3) Uani 1 1 d .
C34 C 0.0334(10) 0.278(2) 0.0694(9) 0.104(7) Uani 0.85 1 d P
C35 C -0.0606(16) 0.257(3) 0.0576(11) 0.210(12) Uani 0.95 1 d P
C36 C -0.012(3) 0.405(4) 0.0265(15) 0.052(7) Uani 1 1 d .
C37 C 0.0187(10) 0.1758(13) 0.0894(8) 0.065(4) Uani 0.90 1 d P

loop_
_atom_site_aniso_label
_atom_site_aniso_U_11
_atom_site_aniso_U_22
_atom_site_aniso_U_33
_atom_site_aniso_U_23
_atom_site_aniso_U_13
_atom_site_aniso_U_12
Mo1 0.0341(4) 0.0315(4) 0.0288(4) 0.0030(3) 0.0081(3) 0.0107(3)
F1 0.188(9) 0.048(4) 0.255(11) -0.062(6) 0.085(8) -0.040(5)
F2 0.075(5) 0.149(7) 0.129(6) -0.095(5) 0.012(4) 0.036(4)
F3 0.057(4) 0.203(8) 0.055(4) -0.003(5) 0.010(3) 0.013(5)
F4 0.081(4) 0.050(3) 0.108(5) -0.015(3) 0.058(4) -0.017(3)
F5 0.070(3) 0.072(4) 0.081(4) -0.039(3) 0.052(3) -0.034(3)
F6 0.122(6) 0.153(7) 0.084(5) 0.051(5) -0.009(5) 0.044(6)
P1 0.0175(10) 0.0253(10) 0.0318(11) 0.0002(9) 0.0045(8) 0.0034(8)
P2 0.0278(11) 0.0262(11) 0.0441(13) 0.0033(9) 0.0165(10) 0.0034(9)
P3 0.0616(16) 0.0333(12) 0.0517(15) -0.0100(11) 0.0138(13) 0.0077(12)
O1 0.042(4) 0.077(5) 0.059(4) -0.011(4) -0.005(3) 0.035(4)
C1 0.090(8) 0.059(6) 0.023(5) 0.000(4) 0.014(5) 0.027(6)
C2 0.072(7) 0.081(8) 0.039(5) 0.009(5) 0.034(5) 0.023(6)
C3 0.084(8) 0.060(7) 0.030(5) 0.008(5) 0.027(5) 0.012(6)
C4 0.065(7) 0.054(7) 0.038(6) 0.012(5) 0.010(5) 0.016(5)
C5 0.065(7) 0.066(7) 0.024(5) 0.003(5) 0.002(5) 0.009(5)
C6 0.020(4) 0.031(4) 0.039(4) 0.009(4) 0.009(3) 0.006(3)
C7 0.024(4) 0.034(4) 0.068(6) 0.003(5) 0.020(4) 0.000(4)
C8 0.035(5) 0.053(6) 0.070(6) -0.007(5) 0.017(5) 0.015(4)
C9 0.048(6) 0.062(7) 0.110(9) 0.015(6) 0.047(6) -0.008(5)
C10 0.020(4) 0.051(5) 0.084(7) -0.021(6) 0.009(4) 0.000(4)
C11 0.017(4) 0.032(4) 0.025(4) -0.003(4) 0.001(3) 0.006(4)
C12 0.013(4) 0.034(5) 0.027(4) 0.002(3) -0.001(3) 0.002(3)
C13 0.028(4) 0.031(4) 0.024(4) -0.004(3) 0.005(3) -0.007(3)
C14 0.032(4) 0.037(5) 0.035(4) -0.015(4) 0.013(3) -0.011(4)
C15 0.051(6) 0.066(7) 0.053(6) -0.030(6) 0.033(5) -0.036(5)
C16 0.104(9) 0.058(7) 0.035(6) -0.014(5) 0.033(6) -0.053(7)
C17 0.081(8) 0.048(6) 0.026(5) 0.001(4) -0.004(5) -0.026(5)
C18 0.049(5) 0.046(5) 0.024(4) 0.000(4) 0.006(4) -0.005(4)
C19 0.019(4) 0.021(4) 0.035(5) -0.001(3) 0.012(3) -0.001(3)
C20 0.027(4) 0.030(5) 0.048(5) -0.004(4) 0.015(4) 0.001(4)
C21 0.031(5) 0.026(4) 0.070(7) 0.001(4) 0.028(4) 0.002(4)
C22 0.030(5) 0.039(5) 0.069(7) -0.009(5) 0.033(5) -0.008(4)
C23 0.034(5) 0.045(5) 0.043(5) -0.017(4) 0.014(4) -0.014(4)
C24 0.033(5) 0.029(5) 0.045(5) -0.004(4) 0.017(4) -0.004(4)
C25 0.054(6) 0.042(5) 0.042(5) 0.013(4) 0.005(5) 0.020(5)
C26 0.022(4) 0.033(4) 0.026(4) -0.008(3) 0.000(3) 0.013(3)
C27 0.027(4) 0.029(4) 0.036(4) -0.004(4) -0.002(4) 0.001(3)
C28 0.028(4) 0.048(5) 0.049(5) -0.010(4) -0.011(4) 0.000(4)
C29 0.045(5) 0.050(5) 0.054(6) -0.022(5) 0.018(5) -0.026(4)
C30 0.044(5) 0.029(4) 0.047(5) -0.009(4) -0.008(4) 0.006(4)
C31 0.025(11) 0.10(2) 0.061(15) 0.017(12) -0.008(9) -0.007(13)
C32 0.037(14) 0.12(3) 0.57(8) 0.17(3) 0.01(3) -0.021(15)
C33 0.032(6) 0.091(10) 0.053(7) 0.028(6) 0.002(5) -0.030(6)
C34 0.025(8) 0.17(2) 0.128(15) -0.080(15) 0.040(9) -0.052(11)
C35 0.109(18) 0.32(4) 0.20(2) 0.07(2) 0.041(16) -0.01(2)
C36 0.022(8) 0.084(17) 0.049(14) -0.007(13) 0.008(10) 0.019(8)
C37 0.000(7) 0.033(8) 0.138(12) 0.014(8) -0.028(7) -0.004(6)

loop_
_atom_type_symbol
_atom_type_description
_atom_type_scat_dispersion_real
_atom_type_scat_dispersion_imag
_atom_type_scat_source
C C 0.0033 0.0016 'International Tables Vol C Tables 4.2.6.8 and 6.1.1.4'
H H 0.0000 0.0000 'International Tables Vol C Tables 4.2.6.8 and 6.1.1.4'
O O 0.0106 0.0060 'International Tables Vol C Tables 4.2.6.8 and 6.1.1.4'
P P 0.1023 0.0942 'International Tables Vol C Tables 4.2.6.8 and 6.1.1.4'
F F 0.0171 0.0103 'International Tables Vol C Tables 4.2.6.8 and 6.1.1.4'
Mo Mo -1.6832 0.6857 'International Tables Vol C Tables 4.2.6.8 and 6.1.1.4'

loop_
_geom_angle_atom_site_label_1
_geom_angle_atom_site_label_2
_geom_angle_atom_site_label_3
_geom_angle
_geom_angle_site_symmetry_3
C26 Mo1 C25 89.7(3) .
C26 Mo1 C6 91.0(3) .
C25 Mo1 C6 112.9(3) .
C26 Mo1 C5 94.2(3) .
C25 Mo1 C5 95.5(4) .
C6 Mo1 C5 151.1(3) .
C26 Mo1 C1 90.5(3) .
C25 Mo1 C1 129.8(4) .
C6 Mo1 C1 117.2(3) .
C5 Mo1 C1 34.5(3) .
C26 Mo1 C4 126.2(3) .
C25 Mo1 C4 82.9(3) .
C6 Mo1 C4 140.6(3) .
C5 Mo1 C4 34.6(3) .
C1 Mo1 C4 57.6(3) .
C26 Mo1 C3 147.7(3) .
C25 Mo1 C3 107.1(3) .
C6 Mo1 C3 106.6(3) .
C5 Mo1 C3 57.6(4) .
C1 Mo1 C3 57.4(4) .
C4 Mo1 C3 34.9(3) .
C26 Mo1 C2 118.9(3) .
C25 Mo1 C2 139.9(3) .
C6 Mo1 C2 95.2(3) .
C5 Mo1 C2 57.7(4) .
C1 Mo1 C2 34.6(3) .
C4 Mo1 C2 57.9(3) .
C3 Mo1 C2 34.6(3) .
C26 Mo1 P2 111.4(2) .
C25 Mo1 P2 75.4(3) .
C6 Mo1 P2 42.9(2) .
C5 Mo1 P2 152.4(2) .
C1 Mo1 P2 147.9(3) .
C4 Mo1 P2 117.8(2) .
C3 Mo1 P2 99.7(3) .
C2 Mo1 P2 113.7(3) .
C26 Mo1 P1 47.6(2) .
C25 Mo1 P1 99.2(2) .
C6 Mo1 P1 44.39(19) .
C5 Mo1 P1 138.5(2) .
C1 Mo1 P1 117.1(2) .
C4 Mo1 P1 173.1(3) .
C3 Mo1 P1 147.8(3) .
C2 Mo1 P1 120.8(2) .
P2 Mo1 P1 69.04(7) .
C6 P1 C11 98.2(3) .
C6 P1 C26 100.1(3) .
C11 P1 C26 106.1(3) .
C6 P1 Mo1 54.9(2) .
C11 P1 Mo1 100.7(2) .
C26 P1 Mo1 46.3(2) .
C6 P2 C12 98.7(3) .
C6 P2 Mo1 55.4(2) .
C12 P2 Mo1 100.2(2) .
F6 P3 F5 90.2(4) .
F6 P3 F4 90.0(4) .
F5 P3 F4 90.6(3) .
F6 P3 F1 93.0(5) .
F5 P3 F1 87.3(4) .
F4 P3 F1 176.4(5) .
F6 P3 F2 90.0(4) .
F5 P3 F2 179.7(4) .
F4 P3 F2 89.7(4) .
F1 P3 F2 92.4(5) .
F6 P3 F3 178.8(5) .
F5 P3 F3 90.8(3) .
F4 P3 F3 90.7(4) .
F1 P3 F3 86.4(5) .
F2 P3 F3 89.0(4) .
C5 C1 C2 108.6(9) .
C5 C1 Mo1 72.6(5) .
C2 C1 Mo1 73.2(5) .
C1 C2 C3 107.4(9) .
C1 C2 Mo1 72.2(5) .
C3 C2 Mo1 72.6(5) .
C2 C3 C4 108.2(10) .
C2 C3 Mo1 72.8(5) .
C4 C3 Mo1 72.4(5) .
C5 C4 C3 107.3(9) .
C5 C4 Mo1 72.3(5) .
C3 C4 Mo1 72.7(5) .
C1 C5 C4 108.5(10) .
C1 C5 Mo1 72.8(5) .
C4 C5 Mo1 73.1(6) .
C7 C6 P2 124.1(5) .
C7 C6 P1 117.5(5) .
P2 C6 P1 108.4(4) .
C7 C6 Mo1 133.9(5) .
P2 C6 Mo1 81.7(3) .
P1 C6 Mo1 80.7(3) .
C9 C7 C10 110.1(7) .
C9 C7 C8 110.6(7) .
C10 C7 C8 107.2(7) .
C9 C7 C6 109.9(7) .
C10 C7 C6 107.6(6) .
C8 C7 C6 111.2(6) .
C12 C11 C13 129.2(7) .
C12 C11 P1 115.0(5) .
C13 C11 P1 115.7(5) .
C11 C12 C19 127.7(6) .
C11 C12 P2 115.5(5) .
C19 C12 P2 116.7(5) .
C14 C13 C18 118.3(7) .
C14 C13 C11 122.2(7) .
C18 C13 C11 119.4(7) .
C13 C14 C15 120.7(8) .
C14 C15 C16 119.5(9) .
C15 C16 C17 121.2(8) .
C18 C17 C16 118.3(9) .
C17 C18 C13 122.1(9) .
C20 C19 C24 118.4(7) .
C20 C19 C12 120.8(7) .
C24 C19 C12 120.8(6) .
C19 C20 C21 121.0(8) .
C22 C21 C20 120.3(8) .
C21 C22 C23 119.7(8) .
C24 C23 C22 119.2(8) .
C19 C24 C23 121.3(8) .
O1 C25 Mo1 175.5(8) .
C27 C26 Mo1 154.3(5) .
C27 C26 P1 119.5(5) .
Mo1 C26 P1 86.1(3) .
C26 C27 C28 109.8(6) .
C26 C27 C30 108.4(6) .
C28 C27 C30 110.4(6) .
C26 C27 C29 110.1(6) .
C28 C27 C29 108.6(6) .
C30 C27 C29 109.5(7) .
C34 C31 C35 47.9(16) .
C37 C32 C33 161(3) .
C37 C32 C35 70(3) .
C33 C32 C35 125(3) .
C37 C32 C34 45.2(19) .
C33 C32 C34 134(3) .
C35 C32 C34 44.7(12) .
C32 C33 C33 140.5(17) 3
C35 C34 C37 70.4(18) .
C35 C34 C31 80(3) .
C37 C34 C31 151(2) .
C35 C34 C32 57.9(18) .
C37 C34 C32 29.5(16) .
C31 C34 C32 128(2) .
C35 C34 C36 81(3) .
C37 C34 C36 151(2) .
C31 C34 C36 3(2) .
C32 C34 C36 127(2) .
C34 C35 C37 55.6(17) .
C34 C35 C32 77.4(19) .
C37 C35 C32 34.7(16) .
C34 C35 C31 52(2) .
C37 C35 C31 107.5(19) .
C32 C35 C31 121(2) .
C34 C35 C36 61(2) .
C37 C35 C36 116.2(18) .
C32 C35 C36 126.5(19) .
C31 C35 C36 9(2) .
C34 C36 C35 38.2(11) .
C32 C37 C34 105(3) .
C32 C37 C35 76(2) .
C34 C37 C35 54.0(13) .

loop_
_geom_bond_atom_site_label_1
_geom_bond_atom_site_label_2
_geom_bond_distance
_geom_bond_site_symmetry_2
Mo1 C26 1.881(8) .
Mo1 C25 2.003(9) .
Mo1 C6 2.151(7) .
Mo1 C5 2.348(9) .
Mo1 C1 2.351(9) .
Mo1 C4 2.359(9) .
Mo1 C3 2.362(9) .
Mo1 C2 2.364(8) .
Mo1 P2 2.587(2) .
Mo1 P1 2.593(2) .
F1 P3 1.572(7) .
F2 P3 1.585(6) .
F3 P3 1.591(6) .
F4 P3 1.566(6) .
F5 P3 1.560(5) .
F6 P3 1.543(7) .
P1 C6 1.839(7) .
P1 C11 1.844(7) .
P1 C26 1.920(7) .
P2 C6 1.780(7) .
P2 C12 1.860(7) .
O1 C25 1.158(10) .
C1 C5 1.395(13) .
C1 C2 1.404(14) .
C2 C3 1.407(13) .
C3 C4 1.416(13) .
C4 C5 1.401(13) .
C6 C7 1.545(10) .
C7 C9 1.517(11) .
C7 C10 1.539(12) .
C7 C8 1.543(11) .
C11 C12 1.353(10) .
C11 C13 1.468(10) .
C12 C19 1.477(10) .
C13 C14 1.382(10) .
C13 C18 1.402(11) .
C14 C15 1.383(11) .
C15 C16 1.385(14) .
C16 C17 1.389(14) .
C17 C18 1.367(12) .
C19 C20 1.379(10) .
C19 C24 1.389(10) .
C20 C21 1.385(10) .
C21 C22 1.378(11) .
C22 C23 1.391(12) .
C23 C24 1.389(11) .
C26 C27 1.510(10) .
C27 C28 1.534(10) .
C27 C30 1.534(10) .
C27 C29 1.542(11) .
C31 C34 1.33(5) .
C31 C35 1.67(5) .
C32 C37 0.89(4) .
C32 C33 1.23(4) .
C32 C35 1.51(4) .
C32 C34 1.74(3) .
C33 C33 1.96(3) 3
C34 C35 1.26(2) .
C34 C37 1.28(3) .
C34 C36 1.77(4) .
C35 C37 1.46(3) .
C35 C36 2.01(5) .
